data_2240366
loop_
_publ_author_name
'Howlader, M. B. H.'
'Begum, M. S.'
'Sheikh, M. C.'
'Miyatake, R.'
'Zangrando, E.'

_publ_section_title
;
 Crystal structure of <i>S</i>-hexyl
 (<i>E</i>)-3-(4-methylbenzylidene)dithiocarbazate
;
_journal_issue 2
_journal_name_full 'Acta Crystallographica Section E'
_journal_page_first o103
_journal_page_last o104
_journal_paper_doi 10.1107/S2056989015000080
_journal_volume 71
_journal_year 2015
_chemical_formula_iupac 'C15 H22 N2 S2'
_chemical_formula_moiety 'C15 H22 N2 S2'
_chemical_formula_sum 'C15 H22 N2 S2'
_chemical_formula_weight 294.47
_chemical_name_systematic
;
<i>S</i>-Hexyl (<i>E</i>)-3-(4-methylbenzylidene)dithiocarbazate
;
_space_group_IT_number 2
_symmetry_cell_setting triclinic
_symmetry_space_group_name_Hall '-P 1'
_symmetry_space_group_name_H-M 'P -1'
_atom_sites_solution_hydrogens geom
_atom_sites_solution_primary direct
_atom_sites_solution_secondary difmap
_cell_angle_alpha 100.1666(7)
_cell_angle_beta 91.2117(7)
_cell_angle_gamma 94.6754(7)
_cell_formula_units_Z 2
_cell_length_a 4.79244(9)
_cell_length_b 11.3790(2)
_cell_length_c 14.5382(3)
_cell_measurement_reflns_used 7029
_cell_measurement_temperature 173
_cell_measurement_theta_max 68.19
_cell_measurement_theta_min 3.09
_cell_volume 777.26(3)
_computing_cell_refinement
;
RAPID AUTO (Rigaku, 2001)
;
_computing_data_collection
;
RAPID AUTO (Rigaku, 2001)
;
_computing_data_reduction
;
RAPID AUTO (Rigaku, 2001)
;
_computing_molecular_graphics
;
CrystalStructure (Rigaku, 2010)
;
_computing_publication_material
;
CrystalStructure (Rigaku, 2010)
;
_computing_structure_refinement
;
SHELXL97 (Sheldrick, 2008)
;
_computing_structure_solution
;
SIR92 (Altomare <i>et al.</i>,  1994)
;
_diffrn_ambient_temperature 173
_diffrn_detector_area_resol_mean 10.000
_diffrn_measured_fraction_theta_full 0.980
_diffrn_measured_fraction_theta_max 0.980
_diffrn_measurement_device_type 'Rigaku R-AXIS RAPID'
_diffrn_measurement_method \w
_diffrn_radiation_type 'Cu K\a'
_diffrn_radiation_wavelength 1.54187
_diffrn_reflns_av_R_equivalents 0.0519
_diffrn_reflns_limit_h_max 5
_diffrn_reflns_limit_h_min -5
_diffrn_reflns_limit_k_max 13
_diffrn_reflns_limit_k_min -13
_diffrn_reflns_limit_l_max 17
_diffrn_reflns_limit_l_min -17
_diffrn_reflns_number 8970
_diffrn_reflns_theta_full 68.20
_diffrn_reflns_theta_max 68.20
_diffrn_standards_number 0
_exptl_absorpt_coefficient_mu 2.996
_exptl_absorpt_correction_T_max 0.811
_exptl_absorpt_correction_T_min 0.615
_exptl_absorpt_correction_type multi-scan
_exptl_absorpt_process_details
;
(ABSCOR; Rigaku, 2001)
;
_exptl_crystal_colour colorless
_exptl_crystal_density_diffrn 1.258
_exptl_crystal_density_method 'not measured'
_exptl_crystal_description prism
_exptl_crystal_F_000 316.00
_exptl_crystal_size_max 0.185
_exptl_crystal_size_mid 0.110
_exptl_crystal_size_min 0.070
_refine_diff_density_max 0.430
_refine_diff_density_min -0.260
_refine_ls_extinction_method none
_refine_ls_goodness_of_fit_ref 1.043
_refine_ls_hydrogen_treatment mixed
_refine_ls_number_parameters 176
_refine_ls_number_reflns 2802
_refine_ls_number_restraints 0
_refine_ls_R_factor_gt 0.0463
_refine_ls_shift/su_max 0.000
_refine_ls_structure_factor_coef Fsqd
_refine_ls_weighting_details 'w = 1/[\s^2^(Fo^2^)+(0.0784P)^2^] where P=(Fo^2^+2Fc^2^)/3'
_refine_ls_weighting_scheme calc
_refine_ls_wR_factor_ref 0.1285
_reflns_number_gt 2162
_reflns_number_total 2802
_reflns_threshold_expression F^2^>2.0\s(F^2^)
_cod_data_source_file su5050sup1.cif
_cod_data_source_block I
_cod_database_code 2240366
_cod_database_fobs_code 2240366

loop_
_symmetry_equiv_pos_site_id
_symmetry_equiv_pos_as_xyz
1 +X,+Y,+Z
2 -X,-Y,-Z

loop_
_atom_site_type_symbol
_atom_site_label
_atom_site_fract_x
_atom_site_fract_y
_atom_site_fract_z
_atom_site_U_iso_or_equiv
_atom_site_adp_type
_atom_site_calc_flag
_atom_site_refinement_flags
_atom_site_occupancy
_atom_site_symmetry_multiplicity
S S1 1.54116(12) 0.83289(5) 0.90597(4) 0.0326(2) Uani d . 1.0 2
S S2 1.17201(12) 0.64667(5) 0.98677(4) 0.0333(2) Uani d . 1.0 2
N N1 1.0048(4) 0.84542(15) 1.10436(12) 0.0293(5) Uani d . 1.0 2
N N2 1.2012(4) 0.87708(16) 1.04349(13) 0.0297(5) Uani d . 1.0 2
C C1 0.0848(5) 0.8428(3) 1.42942(17) 0.0390(6) Uani d . 1.0 2
C C2 0.2994(5) 0.8663(2) 1.35925(15) 0.0300(5) Uani d . 1.0 2
C C3 0.3922(5) 0.77235(19) 1.29544(15) 0.0333(6) Uani d . 1.0 2
C C4 0.5864(5) 0.79268(19) 1.23002(15) 0.0327(6) Uani d . 1.0 2
C C5 0.6987(5) 0.90853(18) 1.22664(14) 0.0282(5) Uani d . 1.0 2
C C6 0.6060(5) 1.00311(19) 1.28972(15) 0.0314(6) Uani d . 1.0 2
C C7 0.4103(5) 0.9817(2) 1.35483(15) 0.0334(6) Uani d . 1.0 2
C C8 0.9098(5) 0.93191(19) 1.15966(15) 0.0281(5) Uani d . 1.0 2
C C9 1.3050(5) 0.79357(19) 0.98029(15) 0.0290(5) Uani d . 1.0 2
C C10 1.3277(5) 0.55512(19) 0.88956(15) 0.0329(6) Uani d . 1.0 2
C C11 1.1314(5) 0.51925(18) 0.80356(15) 0.0333(6) Uani d . 1.0 2
C C12 1.0591(5) 0.62287(19) 0.75707(15) 0.0329(6) Uani d . 1.0 2
C C13 0.8582(5) 0.58746(19) 0.67205(15) 0.0330(6) Uani d . 1.0 2
C C14 0.7870(5) 0.69523(19) 0.63000(16) 0.0363(6) Uani d . 1.0 2
C C15 0.5920(6) 0.6635(3) 0.54445(17) 0.0445(7) Uani d . 1.0 2
H H1 0.0707 0.7576 1.4338 0.0468 Uiso calc R 1.0 2
H H2 -0.0975 0.8647 1.4095 0.0468 Uiso calc R 1.0 2
H H3 0.1417 0.8908 1.4907 0.0468 Uiso calc R 1.0 2
H H4 0.3201 0.6925 1.2971 0.0400 Uiso calc R 1.0 2
H H5 0.6440 0.7270 1.1869 0.0393 Uiso calc R 1.0 2
H H6 0.6778 1.0830 1.2880 0.0377 Uiso calc R 1.0 2
H H7 0.3505 1.0474 1.3974 0.0401 Uiso calc R 1.0 2
H H8 0.9772 1.0121 1.1572 0.0337 Uiso calc R 1.0 2
H H9 1.266(5) 0.948(3) 1.0471(17) 0.044(8) Uiso d . 1.0 2
H H10 1.4987 0.6000 0.8723 0.0395 Uiso calc R 1.0 2
H H11 1.3848 0.4817 0.9098 0.0395 Uiso calc R 1.0 2
H H12 1.2193 0.4603 0.7573 0.0400 Uiso calc R 1.0 2
H H13 0.9556 0.4791 0.8220 0.0400 Uiso calc R 1.0 2
H H14 1.2346 0.6621 0.7376 0.0394 Uiso calc R 1.0 2
H H15 0.9745 0.6826 0.8037 0.0394 Uiso calc R 1.0 2
H H16 0.9442 0.5300 0.6240 0.0396 Uiso calc R 1.0 2
H H17 0.6834 0.5467 0.6907 0.0396 Uiso calc R 1.0 2
H H18 0.6990 0.7519 0.6781 0.0435 Uiso calc R 1.0 2
H H19 0.9628 0.7367 0.6129 0.0435 Uiso calc R 1.0 2
H H20 0.5574 0.7366 0.5206 0.0534 Uiso calc R 1.0 2
H H21 0.4142 0.6253 0.5612 0.0534 Uiso calc R 1.0 2
H H22 0.6782 0.6081 0.4961 0.0534 Uiso calc R 1.0 2

loop_
_atom_site_aniso_label
_atom_site_aniso_U_11
_atom_site_aniso_U_22
_atom_site_aniso_U_33
_atom_site_aniso_U_12
_atom_site_aniso_U_13
_atom_site_aniso_U_23
S1 0.0382(4) 0.0272(4) 0.0329(4) 0.0014(3) 0.0096(3) 0.0062(3)
S2 0.0453(5) 0.0245(3) 0.0317(4) 0.0021(3) 0.0077(3) 0.0087(3)
N1 0.0353(12) 0.0273(10) 0.0259(10) 0.0011(9) 0.0034(9) 0.0070(8)
N2 0.0342(12) 0.0236(10) 0.0318(11) 0.0010(9) 0.0072(9) 0.0062(8)
C1 0.0374(15) 0.0452(14) 0.0383(14) 0.0048(12) 0.0056(11) 0.0169(11)
C2 0.0308(14) 0.0345(12) 0.0266(12) 0.0037(10) -0.0019(10) 0.0104(10)
C3 0.0404(15) 0.0240(11) 0.0361(13) -0.0023(10) 0.0017(11) 0.0091(10)
C4 0.0413(15) 0.0255(11) 0.0312(12) 0.0045(11) 0.0007(11) 0.0039(10)
C5 0.0324(14) 0.0268(11) 0.0263(12) 0.0034(10) -0.0014(10) 0.0071(9)
C6 0.0350(14) 0.0238(11) 0.0364(13) 0.0016(10) 0.0032(11) 0.0079(10)
C7 0.0399(15) 0.0290(12) 0.0314(12) 0.0060(11) 0.0044(11) 0.0033(10)
C8 0.0296(13) 0.0255(11) 0.0304(12) 0.0025(10) 0.0003(10) 0.0083(9)
C9 0.0333(14) 0.0280(11) 0.0274(11) 0.0054(10) -0.0011(10) 0.0084(9)
C10 0.0406(15) 0.0249(11) 0.0346(13) 0.0086(11) 0.0042(11) 0.0061(10)
C11 0.0416(15) 0.0245(11) 0.0350(13) 0.0034(11) 0.0046(11) 0.0074(10)
C12 0.0396(15) 0.0254(11) 0.0345(13) 0.0044(10) 0.0050(11) 0.0069(10)
C13 0.0362(14) 0.0272(12) 0.0364(13) 0.0021(10) 0.0056(11) 0.0077(10)
C14 0.0416(16) 0.0301(12) 0.0388(13) 0.0035(11) 0.0048(12) 0.0100(10)
C15 0.0494(17) 0.0415(14) 0.0449(15) 0.0004(13) -0.0021(13) 0.0160(12)

loop_
_atom_type_symbol
_atom_type_description
_atom_type_scat_dispersion_real
_atom_type_scat_dispersion_imag
_atom_type_scat_source
C C 0.0181 0.0091
;
International Tables for Crystallography
(1992, Vol. C, Tables 4.2.6.8 and 6.1.1.4)
;
H H 0.0000 0.0000
;
International Tables for Crystallography
(1992, Vol. C, Table 6.1.1.4)
;
N N 0.0311 0.0180
;
International Tables for Crystallography
(1992, Vol. C, Tables 4.2.6.8 and 6.1.1.4)
;
S S 0.3331 0.5567
;
International Tables for Crystallography
(1992, Vol. C, Tables 4.2.6.8 and 6.1.1.4)
;

loop_
_geom_angle_atom_site_label_1
_geom_angle_atom_site_label_2
_geom_angle_atom_site_label_3
_geom_angle
_geom_angle_publ_flag
C9 S2 C10 103.78(11) .
N2 N1 C8 115.97(18) .
N1 N2 C9 120.61(18) .
C1 C2 C3 120.9(2) .
C1 C2 C7 121.6(2) .
C3 C2 C7 117.5(2) .
C2 C3 C4 121.5(2) .
C3 C4 C5 120.6(2) .
C4 C5 C6 118.3(2) .
C4 C5 C8 121.55(19) .
C6 C5 C8 120.14(19) .
C5 C6 C7 120.6(2) .
C2 C7 C6 121.4(2) .
N1 C8 C5 120.5(2) .
S1 C9 S2 126.25(13) .
S1 C9 N2 120.30(17) .
S2 C9 N2 113.44(17) .
S2 C10 C11 113.33(17) .
C10 C11 C12 114.44(17) .
C11 C12 C13 114.52(18) .
C12 C13 C14 112.20(17) .
C13 C14 C15 113.80(18) .
N1 N2 H9 121.2(17) no
C9 N2 H9 118.1(17) no
C2 C1 H1 109.474 no
C2 C1 H2 109.467 no
C2 C1 H3 109.465 no
H1 C1 H2 109.474 no
H1 C1 H3 109.480 no
H2 C1 H3 109.467 no
C2 C3 H4 119.227 no
C4 C3 H4 119.232 no
C3 C4 H5 119.709 no
C5 C4 H5 119.710 no
C5 C6 H6 119.686 no
C7 C6 H6 119.692 no
C2 C7 H7 119.297 no
C6 C7 H7 119.294 no
N1 C8 H8 119.724 no
C5 C8 H8 119.729 no
S2 C10 H10 108.909 no
S2 C10 H11 108.910 no
C11 C10 H10 108.900 no
C11 C10 H11 108.913 no
H10 C10 H11 107.737 no
C10 C11 H12 108.647 no
C10 C11 H13 108.645 no
C12 C11 H12 108.656 no
C12 C11 H13 108.654 no
H12 C11 H13 107.587 no
C11 C12 H14 108.631 no
C11 C12 H15 108.636 no
C13 C12 H14 108.637 no
C13 C12 H15 108.627 no
H14 C12 H15 107.578 no
C12 C13 H16 109.166 no
C12 C13 H17 109.171 no
C14 C13 H16 109.159 no
C14 C13 H17 109.167 no
H16 C13 H17 107.879 no
C13 C14 H18 108.795 no
C13 C14 H19 108.797 no
C15 C14 H18 108.803 no
C15 C14 H19 108.808 no
H18 C14 H19 107.672 no
C14 C15 H20 109.472 no
C14 C15 H21 109.469 no
C14 C15 H22 109.470 no
H20 C15 H21 109.471 no
H20 C15 H22 109.473 no
H21 C15 H22 109.472 no

loop_
_geom_bond_atom_site_label_1
_geom_bond_atom_site_label_2
_geom_bond_distance
_geom_bond_publ_flag
S1 C9 1.670(3) .
S2 C9 1.759(3) .
S2 C10 1.814(3) .
N1 N2 1.375(3) .
N1 C8 1.277(3) .
N2 C9 1.335(3) .
C1 C2 1.505(4) .
C2 C3 1.395(3) .
C2 C7 1.389(4) .
C3 C4 1.380(4) .
C4 C5 1.392(3) .
C5 C6 1.394(3) .
C5 C8 1.460(4) .
C6 C7 1.384(4) .
C10 C11 1.524(3) .
C11 C12 1.518(4) .
C12 C13 1.526(3) .
C13 C14 1.523(4) .
C14 C15 1.512(4) .
N2 H9 0.84(3) no
C1 H1 0.980 no
C1 H2 0.980 no
C1 H3 0.980 no
C3 H4 0.950 no
C4 H5 0.950 no
C6 H6 0.950 no
C7 H7 0.950 no
C8 H8 0.950 no
C10 H10 0.990 no
C10 H11 0.990 no
C11 H12 0.990 no
C11 H13 0.990 no
C12 H14 0.990 no
C12 H15 0.990 no
C13 H16 0.990 no
C13 H17 0.990 no
C14 H18 0.990 no
C14 H19 0.990 no
C15 H20 0.980 no
C15 H21 0.980 no
C15 H22 0.980 no

loop_
_geom_hbond_atom_site_label_D
_geom_hbond_atom_site_label_H
_geom_hbond_atom_site_label_A
_geom_hbond_site_symmetry_A
_geom_hbond_distance_DH
_geom_hbond_distance_HA
_geom_hbond_distance_DA
_geom_hbond_angle_DHA
N2 H9 S1 2_877 0.83(3) 2.56(3) 3.3760(19) 168(2)
C1 H2 Cg1 1_455 0.98 2.61 3.529(3) 157

loop_
_geom_torsion_atom_site_label_1
_geom_torsion_atom_site_label_2
_geom_torsion_atom_site_label_3
_geom_torsion_atom_site_label_4
_geom_torsion
_geom_torsion_publ_flag
C9 S2 C10 C11 -99.27(15) no
C10 S2 C9 S1 -4.68(19) no
C10 S2 C9 N2 176.19(15) no
N2 N1 C8 C5 179.48(17) no
C8 N1 N2 C9 -177.29(18) no
N1 N2 C9 S1 179.41(16) no
N1 N2 C9 S2 -1.4(3) no
C1 C2 C3 C4 179.25(19) no
C1 C2 C7 C6 -179.50(19) no
C3 C2 C7 C6 -0.1(4) no
C7 C2 C3 C4 -0.2(4) no
C2 C3 C4 C5 0.8(4) no
C3 C4 C5 C6 -1.2(4) no
C3 C4 C5 C8 178.37(19) no
C4 C5 C6 C7 0.9(4) no
C4 C5 C8 N1 -2.6(4) no
C6 C5 C8 N1 176.96(19) no
C8 C5 C6 C7 -178.62(18) no
C5 C6 C7 C2 -0.3(4) no
S2 C10 C11 C12 66.6(2) no
C10 C11 C12 C13 -178.90(17) no
C11 C12 C13 C14 178.41(17) no
C12 C13 C14 C15 178.99(17) no
